data_7049803
loop_
_publ_author_name
'Ayabe, Takanari'
'Costes, Jean-Pierre'
'Vendier, Laure'
'Geist, Andreas'
'Takeda, Masuo'
'Takahashi, Masashi'

_publ_section_title
;
 Contribution of <sup>155</sup>Gd M\"ossbauer data to the study of the
 magnetic interaction in heterodinuclear 3d-Gd (3d = Cu, Ni) coordination
 complexes.
;
_journal_issue 20
_journal_name_full 'Dalton transactions (Cambridge, England : 2003)'
_journal_page_first 6872
_journal_page_last 6878
_journal_paper_doi 10.1039/c9dt01336a
_journal_volume 48
_journal_year 2019
_chemical_compound_source 'synthesis as described'
_chemical_formula_moiety 'C76 H101 F9 Gd N22 O9.50 S3'
_chemical_formula_sum 'C76 H101 F9 Gd N22 O9.5 S3'
_chemical_formula_weight 1899.22
_space_group_IT_number 2
_space_group_name_Hall '-P 1'
_space_group_name_H-M_alt 'P -1'
_symmetry_cell_setting triclinic
_symmetry_Int_Tables_number 2
_symmetry_space_group_name_Hall '-P 1'
_symmetry_space_group_name_H-M 'P -1'
_atom_sites_solution_hydrogens geom
_atom_sites_solution_primary direct
_atom_sites_solution_secondary difmap
_audit_update_record
;
2018-11-06 deposited with the CCDC.    2019-04-23 downloaded from the CCDC.
;
_cell_angle_alpha 97.314(7)
_cell_angle_beta 93.293(9)
_cell_angle_gamma 100.392(9)
_cell_formula_units_Z 2
_cell_length_a 13.3369(17)
_cell_length_b 15.7191(13)
_cell_length_c 21.9895(19)
_cell_measurement_reflns_used 3300
_cell_measurement_temperature 180
_cell_measurement_theta_max 32.1846
_cell_measurement_theta_min 2.6671
_cell_measurement_wavelength 0.71073
_cell_volume 4482.2(8)
_computing_cell_refinement 'CrysAlis RED, Oxford Diffraction Ltd.'
_computing_data_collection 'CrysAlis CCD, Oxford Diffraction Ltd.'
_computing_data_reduction 'CrysAlis RED, Oxford Diffraction Ltd.'
_computing_molecular_graphics 'Ortep-3 for Windows (Farrugia, 1997)'
_computing_publication_material 'WinGX publication routines (Farrugia, 1999)'
_computing_structure_refinement 'SHELXL-97 (Sheldrick, 1997)'
_computing_structure_solution 'SHELXS-97 (Sheldrick, 1997)'
_diffrn_ambient_temperature 180
_diffrn_measured_fraction_theta_full 0.996
_diffrn_measured_fraction_theta_max 0.996
_diffrn_measurement_device_type 'Oxford-Diffraction XCALIBUR'
_diffrn_measurement_method \w-\f
_diffrn_orient_matrix_UB_11 0.0120811538
_diffrn_orient_matrix_UB_12 0.0090159507
_diffrn_orient_matrix_UB_13 -0.0298039543
_diffrn_orient_matrix_UB_21 -0.0167941539
_diffrn_orient_matrix_UB_22 -0.0447957608
_diffrn_orient_matrix_UB_23 -0.0117824909
_diffrn_orient_matrix_UB_31 -0.0501554796
_diffrn_orient_matrix_UB_32 0.0076708145
_diffrn_orient_matrix_UB_33 -0.0061431032
_diffrn_radiation_monochromator graphite
_diffrn_radiation_source 'fine-focus sealed tube'
_diffrn_radiation_type MoK\a
_diffrn_reflns_av_R_equivalents 0.0739
_diffrn_reflns_av_unetI/netI 0.1767
_diffrn_reflns_limit_h_max 11
_diffrn_reflns_limit_h_min -16
_diffrn_reflns_limit_k_max 18
_diffrn_reflns_limit_k_min -18
_diffrn_reflns_limit_l_max 26
_diffrn_reflns_limit_l_min -26
_diffrn_reflns_number 32098
_diffrn_reflns_theta_full 25.29
_diffrn_reflns_theta_max 25.29
_diffrn_reflns_theta_min 2.67
_diffrn_standards_decay_% 0
_diffrn_standards_interval_count 0
_diffrn_standards_interval_time 0
_diffrn_standards_number 0
_exptl_absorpt_coefficient_mu 0.894
_exptl_absorpt_correction_T_max 0.9589
_exptl_absorpt_correction_T_min 0.8653
_exptl_absorpt_correction_type multi-scan
_exptl_absorpt_process_details
;
        [c.f. r.h. blessing, acta cryst. (1995), a51, 33-38]
;
_exptl_crystal_colour colourless
_exptl_crystal_density_diffrn 1.407
_exptl_crystal_density_method 'not measured'
_exptl_crystal_description stick
_exptl_crystal_F_000 1960
_exptl_crystal_size_max 0.6
_exptl_crystal_size_mid 0.1
_exptl_crystal_size_min 0.05
_refine_diff_density_max 0.874
_refine_diff_density_min -0.857
_refine_diff_density_rms 0.105
_refine_ls_extinction_method none
_refine_ls_goodness_of_fit_ref 0.894
_refine_ls_hydrogen_treatment constr
_refine_ls_matrix_type full
_refine_ls_number_parameters 1072
_refine_ls_number_reflns 16355
_refine_ls_number_restraints 49
_refine_ls_restrained_S_all 0.909
_refine_ls_R_factor_all 0.1054
_refine_ls_R_factor_gt 0.0583
_refine_ls_shift/su_max 0.006
_refine_ls_shift/su_mean 0
_refine_ls_structure_factor_coef Fsqd
_refine_ls_weighting_details 'calc w=1/[\s^2^(Fo^2^)+(0.0430P)^2^+0.0000P] where P=(Fo^2^+2Fc^2^)/3'
_refine_ls_weighting_scheme calc
_refine_ls_wR_factor_gt 0.118
_refine_ls_wR_factor_ref 0.1312
_reflns_number_gt 9017
_reflns_number_total 16355
_reflns_threshold_expression >2\s(I)
_cod_data_source_file c9dt01336a2.cif
_cod_data_source_block gd2
_cod_depositor_comments 'Adding full bibliography for 7049803.cif.'
_cod_original_formula_sum 'C76 H101 F9 Gd N22 O9.50 S3'
_cod_database_code 7049803

loop_
_symmetry_equiv_pos_as_xyz
'x, y, z'
'-x, -y, -z'

loop_
_atom_site_label
_atom_site_type_symbol
_atom_site_fract_x
_atom_site_fract_y
_atom_site_fract_z
_atom_site_U_iso_or_equiv
_atom_site_adp_type
_atom_site_occupancy
_atom_site_symmetry_multiplicity
_atom_site_calc_flag
_atom_site_refinement_flags
_atom_site_disorder_assembly
_atom_site_disorder_group
C1 C 0.3390(5) 0.3892(4) 0.2021(3) 0.0329(17) Uani 1 1 d . . .
C2 C 0.3192(5) 0.3620(4) 0.1373(3) 0.0363(18) Uani 1 1 d . . .
C3 C 0.4367(5) 0.2742(4) 0.1436(3) 0.0270(16) Uani 1 1 d . . .
C4 C 0.2387(6) 0.3954(6) 0.0998(4) 0.063(2) Uani 1 1 d . . .
H4A H 0.1744 0.3821 0.1182 0.075 Uiso 1 1 calc R . .
H4B H 0.258 0.4585 0.1039 0.075 Uiso 1 1 calc R . .
C5 C 0.2217(7) 0.3628(6) 0.0365(4) 0.087(3) Uani 1 1 d . . .
H5A H 0.1974 0.3002 0.0316 0.104 Uiso 1 1 calc R . .
H5B H 0.286 0.3735 0.0176 0.104 Uiso 1 1 calc R . .
C6 C 0.1440(6) 0.4047(6) 0.0031(4) 0.071(3) Uani 1 1 d . . .
H6A H 0.0776 0.387 0.0173 0.106 Uiso 1 1 calc R . .
H6B H 0.1416 0.3863 -0.0404 0.106 Uiso 1 1 calc R . .
H6C H 0.1638 0.4671 0.0114 0.106 Uiso 1 1 calc R . .
C7 C 0.2860(5) 0.4521(5) 0.2359(3) 0.043(2) Uani 1 1 d . . .
H7A H 0.2891 0.4437 0.2789 0.052 Uiso 1 1 calc R . .
H7B H 0.2145 0.4389 0.2205 0.052 Uiso 1 1 calc R . .
C8 C 0.3279(6) 0.5481(5) 0.2321(4) 0.063(2) Uani 1 1 d . . .
H8A H 0.2817 0.5834 0.2502 0.075 Uiso 1 1 calc R . .
H8B H 0.3308 0.5564 0.1893 0.075 Uiso 1 1 calc R . .
C9 C 0.4344(7) 0.5789(6) 0.2654(4) 0.095(3) Uani 1 1 d . . .
H9A H 0.4295 0.583 0.3091 0.143 Uiso 1 1 calc R . .
H9B H 0.4635 0.6353 0.2552 0.143 Uiso 1 1 calc R . .
H9C H 0.4772 0.538 0.253 0.143 Uiso 1 1 calc R . .
C10 C 0.4905(5) 0.2095(4) 0.1130(3) 0.0261(15) Uani 1 1 d . . .
C11 C 0.4753(5) 0.1828(5) 0.0508(3) 0.0379(18) Uani 1 1 d . . .
H11 H 0.4299 0.2055 0.0267 0.046 Uiso 1 1 calc R . .
C12 C 0.5288(5) 0.1209(5) 0.0242(3) 0.0415(19) Uani 1 1 d . . .
H12 H 0.5192 0.1015 -0.0178 0.05 Uiso 1 1 calc R . .
C13 C 0.5957(5) 0.0894(4) 0.0610(3) 0.0360(18) Uani 1 1 d . . .
H13 H 0.6324 0.0481 0.0446 0.043 Uiso 1 1 calc R . .
C14 C 0.6075(5) 0.1205(4) 0.1236(3) 0.0268(15) Uani 1 1 d . . .
C15 C 0.6811(5) 0.0905(4) 0.1644(3) 0.0263(16) Uani 1 1 d . . .
C16 C 0.8069(5) 0.0136(4) 0.1748(3) 0.0320(17) Uani 1 1 d . . .
C17 C 0.8094(5) 0.0365(4) 0.2398(3) 0.0289(16) Uani 1 1 d . . .
C18 C 0.8772(5) -0.0433(4) 0.1461(3) 0.0405(19) Uani 1 1 d . . .
H18A H 0.8923 -0.0276 0.1059 0.049 Uiso 1 1 calc R . .
H18B H 0.9411 -0.0332 0.1716 0.049 Uiso 1 1 calc R . .
C19 C 0.8278(6) -0.1391(5) 0.1396(4) 0.060(2) Uani 1 1 d . . .
H19A H 0.7669 -0.1507 0.1113 0.073 Uiso 1 1 calc R . .
H19B H 0.808 -0.1543 0.1792 0.073 Uiso 1 1 calc R . .
C20 C 0.9052(7) -0.1944(5) 0.1152(4) 0.085(3) Uani 1 1 d . . .
H20A H 0.9274 -0.1767 0.0772 0.127 Uiso 1 1 calc R . .
H20B H 0.8734 -0.255 0.1084 0.127 Uiso 1 1 calc R . .
H20C H 0.9632 -0.1858 0.1448 0.127 Uiso 1 1 calc R . .
C21 C 0.8823(5) 0.0063(4) 0.2832(3) 0.0356(18) Uani 1 1 d . . .
H21A H 0.8722 -0.0569 0.2749 0.043 Uiso 1 1 calc R . .
H21B H 0.9515 0.0292 0.2742 0.043 Uiso 1 1 calc R . .
C22 C 0.8734(5) 0.0315(5) 0.3502(3) 0.047(2) Uani 1 1 d . . .
H22A H 0.805 0.0076 0.3601 0.056 Uiso 1 1 calc R . .
H22B H 0.8835 0.0946 0.3592 0.056 Uiso 1 1 calc R . .
C23 C 0.9503(6) -0.0007(5) 0.3900(4) 0.065(3) Uani 1 1 d . . .
H23A H 0.943 -0.0629 0.3798 0.098 Uiso 1 1 calc R . .
H23B H 0.9387 0.0132 0.4325 0.098 Uiso 1 1 calc R . .
H23C H 1.0181 0.0269 0.3832 0.098 Uiso 1 1 calc R . .
C24 C 0.2761(5) 0.0400(4) 0.1973(3) 0.0285(16) Uani 1 1 d . . .
C25 C 0.2643(5) -0.0177(4) 0.2428(3) 0.0315(17) Uani 1 1 d . . .
C26 C 0.4174(4) 0.0512(4) 0.2884(3) 0.0235(15) Uani 1 1 d . . .
C27 C 0.1685(5) -0.0870(5) 0.2406(3) 0.046(2) Uani 1 1 d . . .
H27A H 0.1095 -0.0589 0.2399 0.056 Uiso 1 1 calc R . .
H27B H 0.1633 -0.1266 0.2024 0.056 Uiso 1 1 calc R . .
C28 C 0.1641(5) -0.1400(5) 0.2936(3) 0.048(2) Uani 1 1 d . . .
H28A H 0.2246 -0.166 0.2961 0.058 Uiso 1 1 calc R . .
H28B H 0.1639 -0.1017 0.3318 0.058 Uiso 1 1 calc R . .
C29 C 0.0703(6) -0.2110(5) 0.2860(4) 0.071(3) Uani 1 1 d . . .
H29A H 0.0108 -0.1854 0.292 0.107 Uiso 1 1 calc R . .
H29B H 0.0761 -0.2498 0.3159 0.107 Uiso 1 1 calc R . .
H29C H 0.0642 -0.2431 0.2454 0.107 Uiso 1 1 calc R . .
C30 C 0.1968(5) 0.0343(5) 0.1460(3) 0.043(2) Uani 1 1 d . . .
H30A H 0.1753 -0.0267 0.1288 0.052 Uiso 1 1 calc R . .
H30B H 0.1379 0.0537 0.1631 0.052 Uiso 1 1 calc R . .
C31 C 0.2252(6) 0.0840(6) 0.0952(4) 0.080(3) Uani 1 1 d . . .
H31A H 0.2826 0.0639 0.0768 0.097 Uiso 1 1 calc R . .
H31B H 0.2473 0.1452 0.1118 0.097 Uiso 1 1 calc R . .
C32 C 0.1373(7) 0.0755(7) 0.0448(4) 0.110(4) Uani 1 1 d . . .
H32A H 0.1203 0.0162 0.0248 0.165 Uiso 1 1 calc R . .
H32B H 0.1585 0.1135 0.0151 0.165 Uiso 1 1 calc R . .
H32C H 0.0785 0.0915 0.0631 0.165 Uiso 1 1 calc R . .
C33 C 0.4985(4) 0.0587(4) 0.3377(3) 0.0222(14) Uani 1 1 d . . .
C34 C 0.4925(5) -0.0004(4) 0.3791(3) 0.0269(15) Uani 1 1 d . . .
H34 H 0.4377 -0.0472 0.3755 0.032 Uiso 1 1 calc R . .
C35 C 0.5682(5) 0.0108(4) 0.4259(3) 0.0340(17) Uani 1 1 d . . .
H35 H 0.5655 -0.0287 0.4541 0.041 Uiso 1 1 calc R . .
C36 C 0.6487(5) 0.0811(4) 0.4309(3) 0.0294(16) Uani 1 1 d . . .
H36 H 0.6999 0.0903 0.4629 0.035 Uiso 1 1 calc R . .
C37 C 0.6514(4) 0.1373(4) 0.3873(3) 0.0221(15) Uani 1 1 d . . .
C38 C 0.7366(4) 0.2110(4) 0.3894(3) 0.0194(14) Uani 1 1 d . . .
C39 C 0.8919(5) 0.2841(4) 0.4326(3) 0.0288(16) Uani 1 1 d . . .
C40 C 0.8910(4) 0.3409(4) 0.3885(3) 0.0255(15) Uani 1 1 d . . .
C41 C 0.9785(5) 0.2955(5) 0.4803(3) 0.047(2) Uani 1 1 d . . .
H41A H 1.0399 0.2928 0.4591 0.057 Uiso 1 1 calc R . .
H41B H 0.9866 0.3541 0.5024 0.057 Uiso 1 1 calc R . .
C42 C 0.9748(6) 0.2349(5) 0.5262(4) 0.057(2) Uani 1 1 d . . .
H42A H 0.9675 0.1757 0.5051 0.069 Uiso 1 1 calc R . .
H42B H 0.9152 0.2379 0.5491 0.069 Uiso 1 1 calc R . .
C43 C 1.0700(5) 0.2552(5) 0.5708(3) 0.060(2) Uani 1 1 d . . .
H43A H 1.1294 0.2535 0.5484 0.089 Uiso 1 1 calc R . .
H43B H 1.0655 0.2125 0.5987 0.089 Uiso 1 1 calc R . .
H43C H 1.0752 0.3122 0.5937 0.089 Uiso 1 1 calc R . .
C44 C 0.9787(5) 0.4147(4) 0.3875(3) 0.0386(19) Uani 1 1 d . . .
H44A H 1.04 0.3902 0.3825 0.046 Uiso 1 1 calc R . .
H44B H 0.9878 0.4507 0.4274 0.046 Uiso 1 1 calc R . .
C45 C 0.9712(5) 0.4733(5) 0.3390(4) 0.052(2) Uani 1 1 d . . .
H45A H 0.913 0.5018 0.3449 0.062 Uiso 1 1 calc R . .
H45B H 0.9603 0.4385 0.2987 0.062 Uiso 1 1 calc R . .
C46 C 1.0688(5) 0.5427(5) 0.3421(4) 0.065(3) Uani 1 1 d . . .
H46A H 1.0749 0.5819 0.38 0.097 Uiso 1 1 calc R . .
H46B H 1.0655 0.575 0.3081 0.097 Uiso 1 1 calc R . .
H46C H 1.1271 0.5148 0.3403 0.097 Uiso 1 1 calc R . .
C47 C 0.3533(4) 0.2611(4) 0.4144(3) 0.0210(14) Uani 1 1 d . . .
C48 C 0.3634(4) 0.3533(4) 0.4307(3) 0.0222(15) Uani 1 1 d . . .
C49 C 0.4908(4) 0.3705(4) 0.3689(3) 0.0209(15) Uani 1 1 d . . .
C50 C 0.2927(5) 0.3915(4) 0.4716(3) 0.0308(16) Uani 1 1 d . . .
H50A H 0.3036 0.3756 0.5123 0.037 Uiso 1 1 calc R . .
H50B H 0.2229 0.3655 0.4561 0.037 Uiso 1 1 calc R . .
C51 C 0.3048(5) 0.4896(4) 0.4771(3) 0.0363(18) Uani 1 1 d . . .
H51A H 0.2993 0.5065 0.4363 0.044 Uiso 1 1 calc R . .
H51B H 0.3724 0.5164 0.4963 0.044 Uiso 1 1 calc R . .
C52 C 0.2240(5) 0.5236(4) 0.5151(3) 0.0422(19) Uani 1 1 d . . .
H52A H 0.1571 0.4987 0.4955 0.063 Uiso 1 1 calc R . .
H52B H 0.2346 0.5861 0.518 0.063 Uiso 1 1 calc R . .
H52C H 0.2295 0.5073 0.5556 0.063 Uiso 1 1 calc R . .
C53 C 0.2796(4) 0.1981(4) 0.4441(3) 0.0283(16) Uani 1 1 d . . .
H53A H 0.2109 0.207 0.4335 0.034 Uiso 1 1 calc R . .
H53B H 0.293 0.2129 0.4883 0.034 Uiso 1 1 calc R . .
C54 C 0.2815(5) 0.1024(4) 0.4274(3) 0.0317(16) Uani 1 1 d . . .
H54A H 0.3516 0.0935 0.4315 0.038 Uiso 1 1 calc R . .
H54B H 0.2553 0.0835 0.3849 0.038 Uiso 1 1 calc R . .
C55 C 0.2179(5) 0.0478(4) 0.4684(3) 0.0442(19) Uani 1 1 d . . .
H55A H 0.2442 0.0661 0.5105 0.066 Uiso 1 1 calc R . .
H55B H 0.2209 -0.0126 0.4571 0.066 Uiso 1 1 calc R . .
H55C H 0.1482 0.0554 0.4636 0.066 Uiso 1 1 calc R . .
C56 C 0.5722(4) 0.4300(4) 0.3446(3) 0.0228(15) Uani 1 1 d . . .
C57 C 0.5938(5) 0.5183(4) 0.3669(3) 0.0316(17) Uani 1 1 d . . .
H57 H 0.5572 0.5404 0.3979 0.038 Uiso 1 1 calc R . .
C58 C 0.6685(5) 0.5727(4) 0.3436(3) 0.0393(19) Uani 1 1 d . . .
H58 H 0.6841 0.6319 0.3588 0.047 Uiso 1 1 calc R . .
C59 C 0.7205(5) 0.5386(4) 0.2973(3) 0.0306(16) Uani 1 1 d . . .
H59 H 0.7705 0.5748 0.2798 0.037 Uiso 1 1 calc R . .
C60 C 0.6975(4) 0.4483(4) 0.2767(3) 0.0226(15) Uani 1 1 d . . .
C61 C 0.7510(5) 0.4083(4) 0.2282(3) 0.0252(15) Uani 1 1 d . . .
C62 C 0.8743(5) 0.4206(5) 0.1601(3) 0.0352(18) Uani 1 1 d . . .
C63 C 0.8422(5) 0.3281(5) 0.1396(3) 0.0326(17) Uani 1 1 d . . .
C64 C 0.9618(5) 0.4732(4) 0.1333(3) 0.0425(19) Uani 1 1 d . . .
H64A H 1.0213 0.4467 0.139 0.051 Uiso 1 1 calc R . .
H64B H 0.9451 0.4687 0.0894 0.051 Uiso 1 1 calc R . .
C65 C 0.9903(6) 0.5666(5) 0.1584(4) 0.060(2) Uani 1 1 d . . .
H65A H 1.0063 0.5721 0.2024 0.071 Uiso 1 1 calc R . .
H65B H 0.9323 0.5945 0.1514 0.071 Uiso 1 1 calc R . .
C66 C 1.0810(5) 0.6137(5) 0.1299(4) 0.065(3) Uani 1 1 d . . .
H66A H 1.1358 0.5816 0.1314 0.097 Uiso 1 1 calc R . .
H66B H 1.1033 0.6711 0.1523 0.097 Uiso 1 1 calc R . .
H66C H 1.0616 0.6181 0.0878 0.097 Uiso 1 1 calc R . .
C67 C 0.8879(5) 0.2795(5) 0.0892(3) 0.050(2) Uani 1 1 d . . .
H67A H 0.956 0.3115 0.0851 0.06 Uiso 1 1 calc R . .
H67B H 0.8951 0.2232 0.1007 0.06 Uiso 1 1 calc R . .
C68 C 0.8309(7) 0.2658(8) 0.0314(4) 0.109(4) Uani 1 1 d . . .
H68A H 0.8347 0.3214 0.016 0.131 Uiso 1 1 calc R . .
H68B H 0.7597 0.2436 0.0367 0.131 Uiso 1 1 calc R . .
C69 C 0.8687(8) 0.2014(7) -0.0167(4) 0.117(4) Uani 1 1 d . . .
H69A H 0.9342 0.2279 -0.0283 0.175 Uiso 1 1 calc R . .
H69B H 0.8207 0.1868 -0.0523 0.175 Uiso 1 1 calc R . .
H69C H 0.875 0.1493 0.0006 0.175 Uiso 1 1 calc R . .
C70 C 0.6454(6) 0.2603(5) 0.5887(3) 0.0430(19) Uani 1 1 d . . .
C73 C 0.6358(7) 0.8250(6) 0.3324(4) 0.086(3) Uani 1 1 d . . .
H73A H 0.6353 0.8816 0.3204 0.13 Uiso 1 1 calc R . .
H73B H 0.6429 0.8299 0.3764 0.13 Uiso 1 1 calc R . .
H73C H 0.5728 0.7862 0.3169 0.13 Uiso 1 1 calc R . .
C74 C 0.7204(7) 0.7909(6) 0.3074(4) 0.056(2) Uani 1 1 d . . .
C75 C 0.6063(10) 0.5368(9) 0.1287(6) 0.039(4) Uiso 0.5 1 d P . .
H75A H 0.6285 0.5022 0.1586 0.047 Uiso 0.5 1 calc PR . .
H75B H 0.5333 0.5343 0.1301 0.047 Uiso 0.5 1 calc PR . .
C76 C 0.6582(10) 0.6225(9) 0.1421(7) 0.048(4) Uiso 0.5 1 d P . .
H76A H 0.7301 0.6243 0.1395 0.072 Uiso 0.5 1 calc PR . .
H76B H 0.6462 0.646 0.1829 0.072 Uiso 0.5 1 calc PR . .
H76C H 0.6341 0.6565 0.1131 0.072 Uiso 0.5 1 calc PR . .
C77 C 0.5956(14) 0.4223(12) 0.0500(9) 0.080(6) Uiso 0.5 1 d P . .
H77A H 0.6334 0.3894 0.0743 0.096 Uiso 0.5 1 calc PR . .
H77B H 0.5246 0.4072 0.0587 0.096 Uiso 0.5 1 calc PR . .
C78 C 0.5996(13) 0.3912(12) -0.0063(8) 0.080(6) Uiso 0.5 1 d P . .
H78A H 0.6111 0.4382 -0.0305 0.121 Uiso 0.5 1 calc PR . .
H78B H 0.5362 0.3527 -0.0211 0.121 Uiso 0.5 1 calc PR . .
H78C H 0.6547 0.3595 -0.0095 0.121 Uiso 0.5 1 calc PR . .
N1 N 0.4585(4) 0.2994(3) 0.2036(2) 0.0253(12) Uani 1 1 d . . .
N2 N 0.4087(4) 0.3579(3) 0.2331(2) 0.0324(14) Uani 1 1 d . . .
N3 N 0.3672(4) 0.3044(4) 0.1087(2) 0.0355(14) Uani 1 1 d . . .
N4 N 0.5556(4) 0.1790(3) 0.1492(2) 0.0221(12) Uani 1 1 d . . .
N5 N 0.6840(4) 0.1176(3) 0.2245(2) 0.0260(13) Uani 1 1 d . . .
N6 N 0.7500(4) 0.0885(3) 0.2633(2) 0.0281(13) Uani 1 1 d . . .
N7 N 0.7428(4) 0.0399(3) 0.1375(2) 0.0296(13) Uani 1 1 d . . .
N8 N 0.4303(4) 0.1092(3) 0.2492(2) 0.0233(12) Uani 1 1 d . . .
N9 N 0.3573(4) 0.1037(3) 0.2022(2) 0.0294(13) Uani 1 1 d . . .
N10 N 0.3360(4) -0.0129(3) 0.2867(2) 0.0298(13) Uani 1 1 d . . .
N11 N 0.5775(4) 0.1275(3) 0.3418(2) 0.0228(12) Uani 1 1 d . . .
N12 N 0.7339(3) 0.2642(3) 0.3466(2) 0.0239(12) Uani 1 1 d . . .
N13 N 0.8122(4) 0.3313(3) 0.3463(2) 0.0258(13) Uani 1 1 d . . .
N14 N 0.8131(4) 0.2185(3) 0.4332(2) 0.0263(13) Uani 1 1 d . . .
N15 N 0.4790(4) 0.2841(3) 0.3486(2) 0.0230(12) Uani 1 1 d . . .
N16 N 0.4090(4) 0.2290(3) 0.3732(2) 0.0246(13) Uani 1 1 d . . .
N17 N 0.4325(4) 0.4064(3) 0.4077(2) 0.0233(12) Uani 1 1 d . . .
N18 N 0.6238(4) 0.3955(3) 0.2993(2) 0.0228(12) Uani 1 1 d . . .
N19 N 0.7218(4) 0.3220(3) 0.2103(2) 0.0266(13) Uani 1 1 d . . .
N20 N 0.7681(4) 0.2823(4) 0.1660(3) 0.0349(14) Uani 1 1 d . . .
N21 N 0.8267(4) 0.4591(3) 0.2038(2) 0.0276(13) Uani 1 1 d . . .
N22 N 0.7861(6) 0.7638(5) 0.2901(4) 0.081(3) Uani 1 1 d . . .
O1 O 0.4853(4) 0.3216(3) 0.5622(2) 0.0550(15) Uani 1 1 d . . .
O2 O 0.4901(3) 0.1719(3) 0.5229(2) 0.0466(13) Uani 1 1 d . . .
O3 O 0.5937(3) 0.2898(3) 0.4810(2) 0.0449(13) Uani 1 1 d . . .
O10 O 0.6269(9) 0.5058(8) 0.0729(6) 0.079(4) Uiso 0.5 1 d P . .
F1 F 0.6137(3) 0.2363(3) 0.64108(19) 0.0624(13) Uani 1 1 d . . .
F2 F 0.7049(3) 0.2050(4) 0.5696(2) 0.0859(17) Uani 1 1 d . . .
F3 F 0.7043(4) 0.3387(4) 0.6041(2) 0.0957(19) Uani 1 1 d . . .
C71 C 0.1217(5) 0.2250(4) 0.2893(3) 0.040(2) Uani 1 1 d D . .
F4A F 0.1859(7) 0.2942(5) 0.3156(5) 0.0841(15) Uani 0.61 1 d PD A 1
F5A F 0.0470(5) 0.2161(5) 0.3308(3) 0.0841(15) Uani 0.61 1 d PD A 1
F6A F 0.1571(6) 0.1541(5) 0.2878(4) 0.0841(15) Uani 0.61 1 d PD A 1
F4B F 0.1225(11) 0.1542(7) 0.3125(6) 0.0841(15) Uani 0.39 1 d PD A 2
F5B F 0.2120(8) 0.2267(7) 0.2557(5) 0.0841(15) Uani 0.39 1 d PD A 2
F6B F 0.1579(12) 0.2943(7) 0.3302(6) 0.0841(15) Uani 0.39 1 d PD A 2
S1 S 0.54268(13) 0.26129(11) 0.53250(8) 0.0327(4) Uani 1 1 d . . .
S2A S 0.0632(6) 0.2378(4) 0.2160(4) 0.0679(19) Uani 0.56 1 d PD A 1
O4A O 0.0214(7) 0.3148(5) 0.2321(5) 0.0755(15) Uani 0.56 1 d PD A 1
O5A O 0.1509(6) 0.2496(6) 0.1823(4) 0.0755(15) Uani 0.56 1 d PD A 1
O6A O 0.0035(10) 0.1540(8) 0.2014(6) 0.0755(15) Uani 0.56 1 d P A 1
S2B S 0.0300(8) 0.2361(6) 0.2336(5) 0.0679(19) Uani 0.44 1 d PD A 2
O4B O 0.0582(11) 0.3163(6) 0.2090(6) 0.0755(15) Uani 0.44 1 d PD A 2
O5B O -0.0446(9) 0.2417(7) 0.2799(5) 0.0755(15) Uani 0.44 1 d PD A 2
O6B O -0.0094(10) 0.1613(6) 0.1892(6) 0.0755(15) Uani 0.44 1 d PD A 2
S3A S 0.5214(4) 0.8705(3) 0.1578(2) 0.0652(10) Uiso 0.54 1 d PD B 1
O7A O 0.4678(8) 0.9449(6) 0.1475(5) 0.0907(17) Uiso 0.54 1 d PD B 1
O8A O 0.5592(11) 0.8384(9) 0.1029(4) 0.0907(17) Uiso 0.54 1 d PD B 1
O9A O 0.5887(8) 0.8928(7) 0.2114(4) 0.0907(17) Uiso 0.54 1 d PD B 1
S3B S 0.4898(4) 0.8848(4) 0.1548(3) 0.0652(10) Uiso 0.46 1 d PD B 2
O7B O 0.4003(8) 0.9165(9) 0.1297(5) 0.0907(17) Uiso 0.46 1 d PD B 2
O8B O 0.5549(11) 0.8622(12) 0.1097(6) 0.0907(17) Uiso 0.46 1 d PD B 2
O9B O 0.5314(9) 0.9292(9) 0.2120(4) 0.0907(17) Uiso 0.46 1 d PD B 2
C72 C 0.4128(7) 0.7897(6) 0.1677(4) 0.163(6) Uiso 1 1 d D . .
F7A F 0.3394(8) 0.7830(8) 0.1260(5) 0.152(2) Uiso 0.59 1 d PD B 1
F8A F 0.3785(9) 0.8054(9) 0.2235(4) 0.152(2) Uiso 0.59 1 d PD B 1
F9A F 0.4409(9) 0.7130(7) 0.1664(6) 0.152(2) Uiso 0.59 1 d PD B 1
F7B F 0.3665(12) 0.7328(11) 0.1199(6) 0.152(2) Uiso 0.41 1 d PD B 2
F8B F 0.3420(10) 0.7974(13) 0.2048(6) 0.152(2) Uiso 0.41 1 d PD B 2
F9B F 0.4839(10) 0.7502(11) 0.1939(7) 0.152(2) Uiso 0.41 1 d PD B 2
Gd1 Gd 0.58442(2) 0.23153(2) 0.263772(15) 0.02157(11) Uani 1 1 d . . .

loop_
_atom_site_aniso_label
_atom_site_aniso_U_11
_atom_site_aniso_U_22
_atom_site_aniso_U_33
_atom_site_aniso_U_23
_atom_site_aniso_U_13
_atom_site_aniso_U_12
C1 0.032(4) 0.030(4) 0.036(4) 0.006(3) 0.005(4) 0.002(3)
C2 0.041(4) 0.029(4) 0.039(5) 0.010(4) -0.002(4) 0.007(4)
C3 0.025(4) 0.023(4) 0.034(4) 0.013(3) 0.001(3) -0.001(3)
C4 0.066(6) 0.067(6) 0.059(6) 0.004(5) -0.018(5) 0.032(5)
C5 0.118(8) 0.104(8) 0.051(6) -0.001(6) -0.029(6) 0.073(7)
C6 0.076(6) 0.096(7) 0.051(6) 0.009(5) -0.011(5) 0.052(6)
C7 0.043(5) 0.045(5) 0.046(5) 0.007(4) 0.003(4) 0.022(4)
C8 0.066(6) 0.046(6) 0.075(6) 0.011(5) -0.016(5) 0.014(5)
C9 0.109(8) 0.080(8) 0.094(8) -0.005(6) -0.010(7) 0.028(7)
C10 0.030(4) 0.030(4) 0.019(4) 0.005(3) -0.005(3) 0.009(3)
C11 0.032(4) 0.050(5) 0.030(4) 0.008(4) -0.006(3) 0.004(4)
C12 0.054(5) 0.046(5) 0.020(4) -0.005(4) 0.002(4) 0.005(4)
C13 0.041(4) 0.037(4) 0.031(4) 0.001(4) 0.005(4) 0.011(4)
C14 0.027(4) 0.023(4) 0.029(4) 0.004(3) 0.004(3) 0.002(3)
C15 0.027(4) 0.021(4) 0.030(4) 0.001(3) 0.006(3) 0.000(3)
C16 0.035(4) 0.023(4) 0.038(4) 0.000(3) 0.004(4) 0.005(3)
C17 0.023(4) 0.022(4) 0.043(4) 0.004(3) 0.008(3) 0.007(3)
C18 0.041(4) 0.045(5) 0.038(4) 0.003(4) 0.008(4) 0.014(4)
C19 0.075(6) 0.049(6) 0.061(6) -0.002(4) 0.019(5) 0.025(5)
C20 0.111(8) 0.056(6) 0.090(7) -0.017(5) 0.000(6) 0.043(6)
C21 0.037(4) 0.035(4) 0.038(4) 0.005(4) 0.005(4) 0.013(4)
C22 0.054(5) 0.055(5) 0.039(5) 0.009(4) 0.003(4) 0.026(4)
C23 0.070(6) 0.080(7) 0.055(6) 0.018(5) 0.000(5) 0.035(5)
C24 0.029(4) 0.027(4) 0.027(4) -0.002(3) -0.005(3) 0.005(3)
C25 0.026(4) 0.027(4) 0.037(4) -0.004(3) -0.001(3) 0.001(3)
C26 0.021(4) 0.024(4) 0.025(4) -0.002(3) -0.001(3) 0.006(3)
C27 0.043(5) 0.044(5) 0.046(5) 0.007(4) -0.002(4) -0.005(4)
C28 0.035(4) 0.048(5) 0.054(5) 0.010(4) 0.001(4) -0.013(4)
C29 0.065(6) 0.059(6) 0.080(7) 0.016(5) 0.008(5) -0.017(5)
C30 0.040(5) 0.046(5) 0.039(5) 0.009(4) -0.010(4) -0.001(4)
C31 0.071(6) 0.089(7) 0.065(6) 0.033(6) -0.028(5) -0.034(5)
C32 0.112(8) 0.117(9) 0.081(7) 0.052(7) -0.062(7) -0.035(7)
C33 0.023(4) 0.020(4) 0.024(4) -0.001(3) 0.000(3) 0.007(3)
C34 0.028(4) 0.019(4) 0.032(4) 0.004(3) 0.000(3) 0.002(3)
C35 0.043(4) 0.031(4) 0.034(4) 0.016(3) 0.010(4) 0.013(4)
C36 0.035(4) 0.028(4) 0.025(4) 0.002(3) -0.001(3) 0.008(3)
C37 0.023(4) 0.024(4) 0.018(3) -0.003(3) 0.001(3) 0.007(3)
C38 0.018(3) 0.021(4) 0.020(4) -0.002(3) 0.003(3) 0.008(3)
C39 0.023(4) 0.036(4) 0.025(4) 0.004(3) -0.005(3) 0.004(3)
C40 0.023(4) 0.021(4) 0.032(4) 0.001(3) -0.002(3) 0.004(3)
C41 0.037(4) 0.054(5) 0.047(5) 0.013(4) -0.012(4) -0.002(4)
C42 0.056(5) 0.058(6) 0.055(5) 0.012(5) -0.018(4) 0.008(4)
C43 0.038(5) 0.092(7) 0.047(5) 0.022(5) -0.013(4) 0.006(5)
C44 0.023(4) 0.042(5) 0.047(5) 0.007(4) -0.003(4) -0.003(3)
C45 0.045(5) 0.040(5) 0.063(6) 0.019(4) -0.017(4) -0.013(4)
C46 0.052(5) 0.057(6) 0.078(6) 0.032(5) -0.009(5) -0.019(4)
C47 0.022(3) 0.022(4) 0.019(3) 0.007(3) 0.003(3) 0.004(3)
C48 0.021(4) 0.027(4) 0.020(4) 0.004(3) 0.004(3) 0.007(3)
C49 0.026(4) 0.018(4) 0.016(3) 0.003(3) -0.004(3) 0.001(3)
C50 0.031(4) 0.033(4) 0.026(4) -0.001(3) 0.009(3) 0.002(3)
C51 0.042(4) 0.029(4) 0.039(4) 0.001(3) 0.014(4) 0.009(3)
C52 0.046(5) 0.031(4) 0.050(5) 0.000(4) 0.009(4) 0.009(4)
C53 0.024(4) 0.033(4) 0.029(4) 0.009(3) 0.010(3) 0.001(3)
C54 0.038(4) 0.027(4) 0.031(4) 0.007(3) 0.007(3) 0.005(3)
C55 0.045(5) 0.031(4) 0.055(5) 0.013(4) -0.001(4) 0.000(4)
C56 0.026(4) 0.022(4) 0.022(4) 0.005(3) 0.006(3) 0.007(3)
C57 0.038(4) 0.023(4) 0.034(4) 0.001(3) 0.007(3) 0.007(3)
C58 0.041(4) 0.016(4) 0.060(5) -0.001(4) 0.015(4) 0.005(3)
C59 0.040(4) 0.017(4) 0.036(4) 0.011(3) 0.008(3) 0.004(3)
C60 0.020(3) 0.023(4) 0.026(4) 0.008(3) 0.002(3) 0.002(3)
C61 0.024(4) 0.023(4) 0.029(4) 0.006(3) 0.000(3) 0.004(3)
C62 0.029(4) 0.048(5) 0.032(4) 0.018(4) 0.005(3) 0.007(4)
C63 0.032(4) 0.037(4) 0.030(4) 0.004(3) 0.009(3) 0.008(4)
C64 0.044(5) 0.042(5) 0.041(5) 0.010(4) 0.016(4) 0.001(4)
C65 0.066(6) 0.044(5) 0.064(6) 0.014(4) 0.020(5) -0.008(4)
C66 0.054(5) 0.047(5) 0.090(7) 0.014(5) 0.032(5) -0.011(4)
C67 0.045(5) 0.059(6) 0.043(5) -0.002(4) 0.009(4) 0.008(4)
C68 0.085(8) 0.172(12) 0.056(7) -0.041(7) 0.014(6) 0.022(8)
C69 0.140(10) 0.130(10) 0.066(7) -0.036(7) 0.029(7) 0.021(8)
C70 0.046(5) 0.048(5) 0.034(5) 0.014(4) 0.005(4) 0.001(4)
C73 0.075(7) 0.097(8) 0.088(8) 0.002(6) 0.017(6) 0.023(6)
C74 0.066(7) 0.052(6) 0.051(6) 0.018(5) 0.006(5) 0.005(5)
N1 0.026(3) 0.023(3) 0.028(3) 0.008(3) 0.002(3) 0.004(3)
N2 0.031(3) 0.028(3) 0.039(4) 0.008(3) 0.001(3) 0.007(3)
N3 0.037(4) 0.044(4) 0.027(3) 0.011(3) -0.001(3) 0.009(3)
N4 0.027(3) 0.016(3) 0.022(3) 0.004(2) 0.004(2) -0.001(2)
N5 0.026(3) 0.033(3) 0.021(3) 0.007(3) 0.000(3) 0.007(3)
N6 0.028(3) 0.027(3) 0.031(3) 0.004(3) 0.005(3) 0.007(3)
N7 0.036(3) 0.025(3) 0.029(3) -0.001(3) 0.005(3) 0.011(3)
N8 0.028(3) 0.017(3) 0.024(3) 0.001(2) -0.002(3) 0.004(2)
N9 0.029(3) 0.028(3) 0.027(3) 0.001(3) -0.010(3) -0.001(3)
N10 0.023(3) 0.025(3) 0.041(4) 0.008(3) 0.000(3) 0.001(3)
N11 0.026(3) 0.019(3) 0.023(3) 0.001(2) 0.003(3) 0.007(2)
N12 0.019(3) 0.021(3) 0.031(3) 0.003(2) -0.004(2) 0.003(2)
N13 0.025(3) 0.024(3) 0.027(3) 0.003(2) 0.004(3) 0.000(3)
N14 0.025(3) 0.029(3) 0.025(3) 0.003(3) 0.000(3) 0.007(3)
N15 0.025(3) 0.025(3) 0.020(3) 0.011(2) 0.005(2) 0.002(2)
N16 0.026(3) 0.024(3) 0.023(3) 0.006(2) 0.005(3) 0.000(3)
N17 0.020(3) 0.025(3) 0.026(3) 0.004(2) 0.007(3) 0.005(2)
N18 0.023(3) 0.021(3) 0.025(3) 0.007(2) 0.005(2) 0.003(2)
N19 0.031(3) 0.031(3) 0.020(3) 0.004(3) 0.007(3) 0.009(3)
N20 0.035(3) 0.034(4) 0.034(4) -0.003(3) 0.004(3) 0.005(3)
N21 0.027(3) 0.030(3) 0.026(3) 0.004(3) 0.006(3) 0.004(3)
N22 0.069(6) 0.081(6) 0.099(7) 0.029(5) 0.025(5) 0.015(5)
O1 0.071(4) 0.053(4) 0.047(3) -0.001(3) 0.009(3) 0.033(3)
O2 0.051(3) 0.022(3) 0.059(3) 0.002(2) -0.004(3) -0.009(2)
O3 0.051(3) 0.046(3) 0.036(3) 0.011(2) 0.000(3) 0.000(3)
F1 0.078(3) 0.072(3) 0.040(3) 0.020(2) 0.002(2) 0.013(3)
F2 0.065(3) 0.141(5) 0.069(3) 0.024(3) 0.004(3) 0.059(4)
F3 0.085(4) 0.096(4) 0.084(4) 0.031(3) -0.038(3) -0.041(3)
C71 0.030(4) 0.009(4) 0.075(6) 0.000(4) -0.015(4) -0.002(3)
F4A 0.092(4) 0.091(3) 0.068(4) 0.011(3) -0.005(3) 0.017(3)
F5A 0.092(4) 0.091(3) 0.068(4) 0.011(3) -0.005(3) 0.017(3)
F6A 0.092(4) 0.091(3) 0.068(4) 0.011(3) -0.005(3) 0.017(3)
F4B 0.092(4) 0.091(3) 0.068(4) 0.011(3) -0.005(3) 0.017(3)
F5B 0.092(4) 0.091(3) 0.068(4) 0.011(3) -0.005(3) 0.017(3)
F6B 0.092(4) 0.091(3) 0.068(4) 0.011(3) -0.005(3) 0.017(3)
S1 0.0372(11) 0.0243(10) 0.0351(11) 0.0021(8) 0.0007(9) 0.0039(8)
S2A 0.076(5) 0.0495(18) 0.073(5) 0.002(2) -0.013(3) 0.011(3)
O4A 0.081(4) 0.060(3) 0.074(4) 0.006(3) -0.004(3) -0.011(2)
O5A 0.081(4) 0.060(3) 0.074(4) 0.006(3) -0.004(3) -0.011(2)
O6A 0.081(4) 0.060(3) 0.074(4) 0.006(3) -0.004(3) -0.011(2)
S2B 0.076(5) 0.0495(18) 0.073(5) 0.002(2) -0.013(3) 0.011(3)
O4B 0.081(4) 0.060(3) 0.074(4) 0.006(3) -0.004(3) -0.011(2)
O5B 0.081(4) 0.060(3) 0.074(4) 0.006(3) -0.004(3) -0.011(2)
O6B 0.081(4) 0.060(3) 0.074(4) 0.006(3) -0.004(3) -0.011(2)
Gd1 0.02420(18) 0.01896(18) 0.02138(18) 0.00274(13) 0.00163(13) 0.00375(13)

loop_
_atom_type_symbol
_atom_type_description
_atom_type_scat_dispersion_real
_atom_type_scat_dispersion_imag
_atom_type_scat_source
C C 0.0033 0.0016 'International Tables Vol C Tables 4.2.6.8 and 6.1.1.4'
H H 0 0 'International Tables Vol C Tables 4.2.6.8 and 6.1.1.4'
N N 0.0061 0.0033 'International Tables Vol C Tables 4.2.6.8 and 6.1.1.4'
O O 0.0106 0.006 'International Tables Vol C Tables 4.2.6.8 and 6.1.1.4'
F F 0.0171 0.0103 'International Tables Vol C Tables 4.2.6.8 and 6.1.1.4'
S S 0.1246 0.1234 'International Tables Vol C Tables 4.2.6.8 and 6.1.1.4'
Gd Gd -0.1653 3.9035 'International Tables Vol C Tables 4.2.6.8 and 6.1.1.4'

loop_
_geom_angle_atom_site_label_1
_geom_angle_atom_site_label_2
_geom_angle_atom_site_label_3
_geom_angle
N2 C1 C2 119.3(6)
N2 C1 C7 118.1(6)
C2 C1 C7 122.6(6)
N3 C2 C1 120.8(6)
N3 C2 C4 118.0(6)
C1 C2 C4 121.1(7)
N1 C3 N3 124.0(6)
N1 C3 C10 118.2(6)
N3 C3 C10 117.8(6)
C5 C4 C2 117.4(7)
C4 C5 C6 112.6(7)
C1 C7 C8 115.6(6)
C7 C8 C9 112.1(7)
N4 C10 C11 122.3(6)
N4 C10 C3 116.0(5)
C11 C10 C3 121.6(6)
C10 C11 C12 119.0(6)
C13 C12 C11 119.0(6)
C12 C13 C14 118.4(6)
N4 C14 C13 122.7(6)
N4 C14 C15 117.1(6)
C13 C14 C15 120.1(6)
N5 C15 N7 125.3(6)
N5 C15 C14 117.5(6)
N7 C15 C14 117.2(6)
N7 C16 C17 121.2(6)
N7 C16 C18 117.2(6)
C17 C16 C18 121.6(6)
N6 C17 C16 120.3(6)
N6 C17 C21 117.9(6)
C16 C17 C21 121.7(6)
C19 C18 C16 110.7(6)
C18 C19 C20 108.7(7)
C22 C21 C17 116.2(5)
C21 C22 C23 112.3(6)
N9 C24 C25 119.7(5)
N9 C24 C30 118.2(6)
C25 C24 C30 122.0(6)
N10 C25 C24 121.0(6)
N10 C25 C27 118.3(6)
C24 C25 C27 120.7(6)
N8 C26 N10 125.2(5)
N8 C26 C33 117.3(5)
N10 C26 C33 117.5(6)
C28 C27 C25 114.8(6)
C29 C28 C27 111.6(6)
C31 C30 C24 117.3(6)
C30 C31 C32 113.5(7)
N11 C33 C34 121.9(5)
N11 C33 C26 117.2(5)
C34 C33 C26 120.9(6)
C35 C34 C33 119.0(6)
C34 C35 C36 119.7(6)
C37 C36 C35 118.5(6)
N11 C37 C36 122.3(6)
N11 C37 C38 117.1(6)
C36 C37 C38 120.6(5)
N14 C38 N12 125.0(5)
N14 C38 C37 117.1(6)
N12 C38 C37 117.8(5)
N14 C39 C40 120.2(5)
N14 C39 C41 118.2(6)
C40 C39 C41 121.6(6)
N13 C40 C39 121.4(6)
N13 C40 C44 117.9(6)
C39 C40 C44 120.7(6)
C42 C41 C39 119.4(6)
C41 C42 C43 112.5(6)
C40 C44 C45 117.4(5)
C44 C45 C46 111.0(6)
N16 C47 C48 120.7(5)
N16 C47 C53 118.2(5)
C48 C47 C53 121.2(5)
N17 C48 C47 120.2(5)
N17 C48 C50 118.2(6)
C47 C48 C50 121.6(5)
N17 C49 N15 125.2(5)
N17 C49 C56 117.1(5)
N15 C49 C56 117.7(5)
C48 C50 C51 114.6(5)
C50 C51 C52 111.9(5)
C47 C53 C54 116.7(5)
C53 C54 C55 111.2(5)
N18 C56 C57 121.6(6)
N18 C56 C49 117.7(5)
C57 C56 C49 120.8(6)
C58 C57 C56 120.2(6)
C57 C58 C59 118.8(6)
C58 C59 C60 119.3(6)
N18 C60 C59 121.7(6)
N18 C60 C61 116.6(6)
C59 C60 C61 121.7(6)
N19 C61 N21 123.6(6)
N19 C61 C60 117.5(6)
N21 C61 C60 118.9(6)
N21 C62 C63 119.5(6)
N21 C62 C64 119.6(6)
C63 C62 C64 120.9(6)
N20 C63 C62 119.7(6)
N20 C63 C67 116.7(6)
C62 C63 C67 123.6(6)
C65 C64 C62 116.8(6)
C64 C65 C66 113.0(7)
C68 C67 C63 114.4(7)
C67 C68 C69 113.1(9)
F2 C70 F1 105.1(6)
F2 C70 F3 107.8(7)
F1 C70 F3 105.4(6)
F2 C70 S1 112.5(5)
F1 C70 S1 113.4(5)
F3 C70 S1 112.1(5)
N22 C74 C73 177.6(10)
O10 C75 C76 107.8(13)
C78 C77 O10 124.1(19)
C3 N1 N2 119.3(5)
C3 N1 Gd1 120.4(4)
N2 N1 Gd1 120.2(4)
C1 N2 N1 119.8(6)
C2 N3 C3 116.7(6)
C10 N4 C14 118.5(5)
C10 N4 Gd1 121.6(4)
C14 N4 Gd1 119.9(4)
C15 N5 N6 118.3(5)
C15 N5 Gd1 120.4(4)
N6 N5 Gd1 120.9(4)
C17 N6 N5 118.8(5)
C16 N7 C15 115.9(6)
C26 N8 N9 119.1(5)
C26 N8 Gd1 120.6(4)
N9 N8 Gd1 120.3(4)
C24 N9 N8 118.4(5)
C25 N10 C26 116.4(6)
C37 N11 C33 118.6(5)
C37 N11 Gd1 121.4(4)
C33 N11 Gd1 120.1(4)
C38 N12 N13 119.3(5)
C38 N12 Gd1 119.3(4)
N13 N12 Gd1 121.3(4)
C40 N13 N12 118.0(5)
C39 N14 C38 116.0(5)
N16 N15 C49 118.0(5)
N16 N15 Gd1 122.2(4)
C49 N15 Gd1 119.8(4)
C47 N16 N15 118.9(5)
C48 N17 C49 116.7(5)
C60 N18 C56 118.5(5)
C60 N18 Gd1 121.8(4)
C56 N18 Gd1 119.6(4)
N20 N19 C61 119.9(5)
N20 N19 Gd1 119.4(4)
C61 N19 Gd1 120.7(4)
C63 N20 N19 119.9(6)
C62 N21 C61 117.5(6)
C75 O10 C77 121.4(14)
F6A C71 F4A 113.8(7)
F4B C71 F4A 116.6(10)
F6A C71 F6B 122.2(10)
F4B C71 F6B 111.2(9)
F6A C71 F5A 104.0(6)
F4B C71 F5A 71.1(7)
F4A C71 F5A 102.4(6)
F6B C71 F5A 80.2(7)
F6A C71 F5B 67.2(6)
F4B C71 F5B 99.1(7)
F4A C71 F5B 75.0(6)
F6B C71 F5B 97.1(7)
F5A C71 F5B 167.7(7)
F6A C71 S2B 120.7(7)
F4B C71 S2B 123.5(8)
F4A C71 S2B 119.2(7)
F6B C71 S2B 116.9(9)
F5A C71 S2B 89.3(5)
F5B C71 S2B 102.5(7)
F6A C71 S2A 112.9(6)
F4B C71 S2A 128.2(7)
F4A C71 S2A 113.8(7)
F6B C71 S2A 120.0(9)
F5A C71 S2A 108.9(5)
F5B C71 S2A 82.9(6)
O3 S1 O2 114.9(3)
O3 S1 O1 114.8(3)
O2 S1 O1 114.2(3)
O3 S1 C70 103.8(3)
O2 S1 C70 102.7(3)
O1 S1 C70 104.3(3)
O6A S2A O5A 112.6(8)
O6A S2A O4A 123.5(9)
O5A S2A O4A 115.3(6)
O6A S2A C71 98.4(7)
O5A S2A C71 99.8(7)
O4A S2A C71 101.3(6)
O6B S2B O4B 115.3(9)
O6B S2B O5B 107.8(7)
O4B S2B O5B 112.5(8)
O6B S2B C71 117.1(10)
O4B S2B C71 110.9(9)
O5B S2B C71 90.6(8)
O8A S3A O9A 118.5(6)
O8A S3A O7A 110.0(6)
O9A S3A O7A 110.6(6)
O8A S3A C72 105.1(8)
O9A S3A C72 111.5(7)
O7A S3A C72 99.2(6)
O9B S3B O8B 119.8(7)
O9B S3B O7B 113.9(7)
O8B S3B O7B 113.3(7)
O9B S3B C72 107.0(8)
O8B S3B C72 107.4(9)
O7B S3B C72 90.9(7)
F7A C72 F8B 83.5(9)
F7A C72 F9A 108.6(8)
F8B C72 F9A 111.5(13)
F8B C72 F7B 104.8(9)
F9A C72 F7B 68.0(9)
F7A C72 F8A 109.6(8)
F9A C72 F8A 104.9(8)
F7B C72 F8A 127.3(12)
F7A C72 F9B 146.9(11)
F8B C72 F9B 109.3(9)
F7B C72 F9B 105.7(11)
F8A C72 F9B 88.3(10)
F7A C72 S3B 100.8(8)
F8B C72 S3B 116.8(12)
F9A C72 S3B 125.4(9)
F7B C72 S3B 119.4(11)
F8A C72 S3B 107.1(9)
F9B C72 S3B 100.1(9)
F7A C72 S3A 112.9(9)
F8B C72 S3A 127.7(11)
F9A C72 S3A 109.1(8)
F7B C72 S3A 120.3(10)
F8A C72 S3A 111.4(9)
F9B C72 S3A 83.9(9)
N11 Gd1 N5 73.79(15)
N11 Gd1 N8 64.77(16)
N5 Gd1 N8 86.14(15)
N11 Gd1 N4 122.12(15)
N5 Gd1 N4 64.65(16)
N8 Gd1 N4 73.72(15)
N11 Gd1 N1 137.25(15)
N5 Gd1 N1 128.36(16)
N8 Gd1 N1 79.49(15)
N4 Gd1 N1 63.72(16)
N11 Gd1 N15 72.38(15)
N5 Gd1 N15 146.16(16)
N8 Gd1 N15 79.19(15)
N4 Gd1 N15 136.77(15)
N1 Gd1 N15 78.80(16)
N11 Gd1 N18 119.76(15)
N5 Gd1 N18 136.15(16)
N8 Gd1 N18 137.70(15)
N4 Gd1 N18 118.12(15)
N1 Gd1 N18 72.40(15)
N15 Gd1 N18 64.98(16)
N11 Gd1 N19 137.13(16)
N5 Gd1 N19 79.00(16)
N8 Gd1 N19 145.44(16)
N4 Gd1 N19 71.72(15)
N1 Gd1 N19 85.59(16)
N15 Gd1 N19 128.22(16)
N18 Gd1 N19 63.25(16)
N11 Gd1 N12 64.37(16)
N5 Gd1 N12 80.07(15)
N8 Gd1 N12 129.14(16)
N4 Gd1 N12 137.32(15)
N1 Gd1 N12 144.25(16)
N15 Gd1 N12 85.84(15)
N18 Gd1 N12 71.85(15)
N19 Gd1 N12 78.90(16)

loop_
_geom_bond_atom_site_label_1
_geom_bond_atom_site_label_2
_geom_bond_distance
C1 N2 1.322(8)
C1 C2 1.430(9)
C1 C7 1.469(9)
C2 N3 1.316(8)
C2 C4 1.523(9)
C3 N1 1.329(8)
C3 N3 1.357(7)
C3 C10 1.465(8)
C4 C5 1.413(10)
C5 C6 1.526(9)
C7 C8 1.526(10)
C8 C9 1.527(10)
C10 N4 1.336(7)
C10 C11 1.370(8)
C11 C12 1.397(9)
C12 C13 1.370(8)
C13 C14 1.389(8)
C14 N4 1.337(7)
C14 C15 1.471(8)
C15 N5 1.332(7)
C15 N7 1.353(7)
C16 N7 1.307(8)
C16 C17 1.424(9)
C16 C18 1.518(8)
C17 N6 1.318(7)
C17 C21 1.503(8)
C18 C19 1.517(9)
C19 C20 1.542(9)
C21 C22 1.493(9)
C22 C23 1.508(9)
C24 N9 1.324(7)
C24 C25 1.431(9)
C24 C30 1.484(8)
C25 N10 1.304(7)
C25 C27 1.518(8)
C26 N8 1.328(7)
C26 N10 1.336(7)
C26 C33 1.466(8)
C27 C28 1.515(9)
C28 C29 1.504(9)
C30 C31 1.472(9)
C31 C32 1.541(10)
C33 N11 1.356(7)
C33 C34 1.377(8)
C34 C35 1.371(8)
C35 C36 1.384(8)
C36 C37 1.381(8)
C37 N11 1.338(7)
C37 C38 1.463(8)
C38 N14 1.340(7)
C38 N12 1.340(7)
C39 N14 1.335(7)
C39 C40 1.401(8)
C39 C41 1.484(8)
C40 N13 1.335(7)
C40 C44 1.494(8)
C41 C42 1.471(9)
C42 C43 1.519(9)
C44 C45 1.506(9)
C45 C46 1.532(9)
C47 N16 1.312(7)
C47 C48 1.429(8)
C47 C53 1.503(8)
C48 N17 1.298(7)
C48 C50 1.490(8)
C49 N17 1.327(7)
C49 N15 1.352(7)
C49 C56 1.473(8)
C50 C51 1.511(8)
C51 C52 1.531(8)
C53 C54 1.509(8)
C54 C55 1.513(8)
C56 N18 1.355(7)
C56 C57 1.383(8)
C57 C58 1.361(8)
C58 C59 1.371(8)
C59 C60 1.407(8)
C60 N18 1.330(7)
C60 C61 1.455(8)
C61 N19 1.342(7)
C61 N21 1.352(7)
C62 N21 1.323(8)
C62 C63 1.445(9)
C62 C64 1.499(8)
C63 N20 1.323(8)
C63 C67 1.488(9)
C64 C65 1.473(9)
C65 C66 1.511(9)
C67 C68 1.415(10)
C68 C69 1.540(11)
C70 F2 1.325(8)
C70 F1 1.325(7)
C70 F3 1.327(8)
C70 S1 1.796(7)
C73 C74 1.441(11)
C74 N22 1.107(10)
C75 O10 1.324(15)
C75 C76 1.386(17)
C77 C78 1.28(2)
C77 O10 1.327(19)
N1 N2 1.351(7)
N1 Gd1 2.541(5)
N4 Gd1 2.534(5)
N5 N6 1.369(6)
N5 Gd1 2.513(5)
N8 N9 1.361(6)
N8 Gd1 2.523(5)
N11 Gd1 2.511(5)
N12 N13 1.345(6)
N12 Gd1 2.555(5)
N15 N16 1.342(6)
N15 Gd1 2.543(5)
N18 Gd1 2.545(5)
N19 N20 1.331(7)
N19 Gd1 2.549(5)
O1 S1 1.440(5)
O2 S1 1.437(4)
O3 S1 1.434(5)
C71 F6A 1.284(7)
C71 F4B 1.284(9)
C71 F4A 1.303(7)
C71 F6B 1.318(9)
C71 F5A 1.391(7)
C71 F5B 1.447(8)
C71 S2B 1.728(15)
C71 S2A 1.800(12)
S2A O6A 1.399(12)
S2A O5A 1.417(7)
S2A O4A 1.435(8)
S2B O6B 1.427(9)
S2B O4B 1.433(9)
S2B O5B 1.469(8)
S3A O8A 1.405(7)
S3A O9A 1.406(7)
S3A O7A 1.510(7)
S3A C72 1.789(8)
S3B O9B 1.391(8)
S3B O8B 1.408(8)
S3B O7B 1.477(8)
S3B C72 1.719(11)
C72 F7A 1.282(8)
C72 F8B 1.295(9)
C72 F9A 1.324(8)
C72 F7B 1.332(9)
C72 F8A 1.343(9)
C72 F9B 1.364(9)
